data_2009441
loop_
_publ_author_name
'William A. Pettit'
'Norman C. Baenziger'

_publ_contact_author 'Norman C. Baenziger'
_publ_section_title
;
 Barium (cryptand 222B)Cl~2~.6H~2~O
;
_journal_issue 2
_journal_name_full 'Acta Crystallographica Section C'
_journal_page_first 221
_journal_page_last 224
_journal_paper_doi 10.1107/S0108270193009205
_journal_volume 50
_journal_year 1994
_chemical_formula_analytical 'Ba 23.62%, Cl 9.14%  (see text)'
_chemical_formula_moiety '[Ba Cl2 (C22 H36 N2 O6)] , 6H2 O'
_chemical_formula_sum 'C22 H48 Ba Cl2 N2 O12'
_chemical_formula_weight 740.86
_space_group_IT_number 2
_symmetry_cell_setting triclinic
_symmetry_space_group_name_Hall '-P 1'
_symmetry_space_group_name_H-M 'P -1'
_atom_type_scat_source 'SDP software (B. A. Frenz & Associates Inc., 1982)'
_cell_angle_alpha 84.13(3)
_cell_angle_beta 80.95(3)
_cell_angle_gamma 62.83(3)
_cell_formula_units_Z 2
_cell_length_a 11.258(4)
_cell_length_b 12.464(5)
_cell_length_c 13.175(4)
_cell_measurement_reflns_used 25
_cell_measurement_temperature 295
_cell_measurement_theta_max 22
_cell_measurement_theta_min 20
_cell_volume 1623.3(11)
_computing_cell_refinement CAD4
_computing_data_collection 'CAD4 (Enraf-Nonius, 1989)'
_computing_data_reduction CAD4
_computing_molecular_graphics CAD4
_computing_publication_material CAD4
_computing_structure_refinement CAD4
_computing_structure_solution CAD4
_diffrn_measurement_device 'Enraf-Nonius CAD4 diffractometer'
_diffrn_measurement_method '\q/2\q scans'
_diffrn_radiation_type MoK\a
_diffrn_radiation_wavelength 0.71073
_diffrn_reflns_av_R_equivalents 0.013
_diffrn_reflns_limit_h_max 13
_diffrn_reflns_limit_h_min -13
_diffrn_reflns_limit_k_max 14
_diffrn_reflns_limit_k_min -14
_diffrn_reflns_limit_l_max 15
_diffrn_reflns_limit_l_min -15
_diffrn_reflns_number '11 625'
_diffrn_reflns_theta_max 25
_diffrn_standards_decay_% <2.1
_diffrn_standards_interval_count '200 for orientation standards'
_diffrn_standards_interval_time '60 min for intensity standards'
_diffrn_standards_number 3
_exptl_absorpt_coefficient_mu 1.38
_exptl_absorpt_correction_T_max 1.00
_exptl_absorpt_correction_T_min 0.92
_exptl_absorpt_correction_type 'empirical from diffraction data'
_exptl_crystal_colour colorless
_exptl_crystal_density_diffrn 1.516
_exptl_crystal_description tabular
_exptl_crystal_size_max 0.82
_exptl_crystal_size_mid 0.56
_exptl_crystal_size_min 0.40
_refine_diff_density_max 0.5
_refine_diff_density_min -0.1
_refine_ls_extinction_method none
_refine_ls_goodness_of_fit_obs 1.12
_refine_ls_hydrogen_treatment noref
_refine_ls_number_parameters 352
_refine_ls_number_reflns 5358
_refine_ls_R_factor_obs 0.023
_refine_ls_shift/esd_max '0.09 (as given by software), actually 0.11'
_refine_ls_structure_factor_coef F
_refine_ls_weighting_details 'w = 1/[\s^2^(F) + (0.03F)^2^]'
_refine_ls_weighting_scheme calc
_refine_ls_wR_factor_obs 0.038
_reflns_number_observed '10 793'
_reflns_number_total '11 310'
_reflns_observed_criterion I>3\s(I)
_cod_data_source_file cr1021.cif
_cod_data_source_block default
_cod_depositor_comments
;
The following automatic conversions were performed:

'_refine_ls_weighting_scheme' value 'calc w = 1/[\s^2^(F) +
(0.03F)^2^]' was changed to 'calc'. New tag
'_refine_ls_weighting_details' was created. The value of the new tag
was set to 'w = 1/[\s^2^(F) + (0.03F)^2^]'.

Automatic conversion script
Id: cif_fix_values 3143 2015-03-26 13:38:13Z robertas 
;
_cod_database_code 2009441

loop_
_symmetry_equiv_pos_as_xyz
x,y,z
-x,-y,-z

loop_
_atom_site_aniso_label
_atom_site_aniso_U_11
_atom_site_aniso_U_22
_atom_site_aniso_U_33
_atom_site_aniso_U_12
_atom_site_aniso_U_13
_atom_site_aniso_U_23
Ba 0.02883(5) 0.03091(5) 0.03003(7) -0.01415(4) -0.00558(5) -0.00171(5)
Cl(1) 0.0555(3) 0.0717(3) 0.0576(3) -0.0329(2) -0.0106(2) 0.0006(3)
Cl(2) 0.0897(4) 0.0948(5) 0.0858(5) -0.0407(3) -0.0351(4) 0.0062(4)
O(1W) 0.0542(8) 0.0405(7) 0.0570(10) -0.0143(6) -0.0119(7) -0.0018(7)
O(2W) 0.0690(10) 0.0930(10) 0.0670(10) -0.0423(7) 0.0050(10) -0.0020(10)
O(3W) 0.0858(9) 0.0537(7) 0.0512(9) -0.0384(6) 0.0108(8) -0.0181(7)
O(4W) 0.0980(10) 0.0704(8) 0.0760(10) -0.0527(6) 0.0120(10) -0.0167(9)
O(5W) 0.0730(10) 0.0860(10) 0.175(3) -0.0240(10) -0.0340(10) -0.004(2)
O(6W) 0.134(2) 0.135(2) 0.382(5) -0.0870(10) -0.125(2) 0.106(3)
O(4) 0.0366(5) 0.0461(6) 0.0302(6) -0.0240(4) -0.0055(5) -0.0036(5)
O(7) 0.0324(5) 0.0543(7) 0.0385(7) -0.0219(4) -0.0015(5) -0.0046(6)
O(13) 0.0537(7) 0.0683(8) 0.0376(8) -0.0282(5) -0.0127(6) -0.0056(6)
O(16) 0.0567(7) 0.0507(7) 0.0351(7) -0.0279(5) -0.0071(6) 0.0046(6)
O(21) 0.0368(6) 0.0332(6) 0.0650(10) -0.0135(4) -0.0103(6) 0.0054(7)
O(24) 0.0458(6) 0.0437(6) 0.0690(10) -0.0255(4) -0.0151(7) 0.0095(7)
N(1) 0.0327(6) 0.0422(7) 0.0389(9) -0.0191(5) -0.0043(6) 0.0002(7)
N(10) 0.0364(7) 0.0504(8) 0.0600(10) -0.0212(5) -0.0135(7) -0.0028(8)
C(2) 0.0394(7) 0.0485(8) 0.0460(10) -0.0288(5) -0.0035(8) -0.0034(8)
C(3) 0.0435(7) 0.0554(8) 0.0430(10) -0.0329(5) -0.0091(7) -0.0029(8)
C(5) 0.0385(8) 0.0295(7) 0.0325(9) -0.0124(6) -0.0028(7) -0.0037(7)
C(6) 0.0359(8) 0.0353(8) 0.0340(10) -0.0113(6) -0.0017(8) -0.0055(8)
C(8) 0.0356(8) 0.0780(10) 0.0560(10) -0.0299(7) -0.0026(9) -0.0010(10)
C(9) 0.0343(9) 0.0750(10) 0.0530(10) -0.0208(8) -0.0030(10) -0.0030(10)
C(11) 0.0406(9) 0.0800(10) 0.0570(10) -0.0211(9) -0.0211(9) -0.0030(10)
C(12) 0.0560(10) 0.0890(10) 0.0610(10) -0.0333(8) -0.0197(9) -0.0190(10)
C(14) 0.0650(10) 0.0700(10) 0.0350(10) -0.0240(10) -0.0130(10) -0.0010(10)
C(15) 0.0670(10) 0.0600(10) 0.0370(10) -0.0250(9) -0.0100(10) 0.0070(10)
C(17) 0.0680(10) 0.0610(10) 0.0380(10) -0.0413(7) 0.0018(9) 0.0018(9)
C(18) 0.0480(9) 0.0660(10) 0.0470(10) -0.0339(7) 0.0072(9) -0.0060(10)
C(19) 0.0333(8) 0.0480(10) 0.0690(10) -0.0164(7) -0.0152(9) 0.0060(10)
C(20) 0.0336(9) 0.0390(10) 0.079(2) -0.0084(7) -0.0090(10) 0.0010(10)
C(22) 0.0510(10) 0.0299(9) 0.095(2) -0.0140(7) -0.0260(10) 0.0110(10)
C(23) 0.0630(10) 0.0465(9) 0.077(2) -0.0307(7) -0.0240(10) 0.0240(10)
C(25) 0.0500(10) 0.0540(10) 0.142(3) -0.0326(7) -0.0160(10) 0.0220(10)
C(26) 0.0530(10) 0.0560(10) 0.146(3) -0.0336(7) -0.0360(10) 0.0070(10)
C(31) 0.0480(10) 0.0405(9) 0.0370(10) -0.0146(7) -0.0090(8) -0.0047(8)
C(32) 0.0600(10) 0.0500(10) 0.0370(10) -0.0141(9) -0.0080(10) -0.0058(9)
C(33) 0.0620(10) 0.0570(10) 0.0320(10) -0.0180(10) 0.0030(10) -0.0040(10)
C(34) 0.0440(10) 0.0470(10) 0.0410(10) -0.0155(7) 0.0023(9) -0.0019(9)

loop_
_atom_site_label
_atom_site_fract_x
_atom_site_fract_y
_atom_site_fract_z
_atom_site_U_iso_or_equiv
Ba 0.190560(10) 0.225990(10) 0.232430(10) 0.02933(4)
Cl(1) -0.23884(6) 0.20297(6) -0.09791(5) 0.05970(10)
Cl(2) -0.59934(9) -0.25702(8) -0.58486(7) 0.0881(3)
O(4) 0.13170(10) 0.14260(10) 0.06120(10) 0.0351(4)
O(7) 0.35080(10) 0.17280(10) 0.03810(10) 0.0409(4)
O(13) 0.3399(2) 0.1344(2) 0.39960(10) 0.0516(5)
O(16) 0.0802(2) 0.15850(10) 0.41600(10) 0.0462(5)
O(21) -0.02460(10) 0.43010(10) 0.15350(10) 0.0460(5)
O(24) 0.22330(10) 0.43190(10) 0.16050(10) 0.0507(5)
O(1W) -0.2984(2) 0.03040(10) -0.23440(10) 0.0528(5)
O(2W) -0.1285(2) 0.2153(2) -0.3305(2) 0.0759(6)
O(3W) 0.0727(2) 0.39880(10) 0.38010(10) 0.0618(5)
O(4W) 0.1100(2) -0.4132(2) 0.4380(2) 0.0771(6)
O(5W) 0.4941(3) 0.3987(2) -0.1924(3) 0.1134(11)
O(6W) 0.3519(3) 0.4987(3) 0.5025(4) 0.2040(10)
N(1) -0.0701(2) 0.22610(10) 0.23670(10) 0.0371(5)
N(10) 0.4583(2) 0.2178(2) 0.2100(2) 0.0471(5)
C(2) -0.0383(2) 0.1168(2) 0.1834(2) 0.0410(5)
C(3) 0.0189(2) 0.1154(2) 0.0715(2) 0.0426(5)
C(5) 0.1852(2) 0.1542(2) -0.0387(2) 0.0344(5)
C(6) 0.2997(2) 0.1737(2) -0.0511(2) 0.0370(5)
C(8) 0.4841(2) 0.1653(2) 0.0222(2) 0.0552(8)
C(9) 0.5390(2) 0.1375(2) 0.1231(2) 0.0557(8)
C(11) 0.5225(2) 0.1595(3) 0.3034(2) 0.00597(8)
C(12) 0.4280(3) 0.1885(3) 0.4014(2) 0.0652(8)
C(14) 0.2627(3) 0.1367(3) 0.4972(2) 0.0584(9)
C(15) 0.1703(3) 0.0847(2) 0.4875(2) 0.0561(8)
C(17) -0.0225(2) 0.1239(2) 0.4107(2) 0.0522(6)
C(18) -0.1232(2) 0.2166(2) 0.3454(2) 0.0518(6)
C(19) -0.1699(2) 0.3361(2) 0.1883(2) 0.0507(6)
C(20) -0.1524(2) 0.4463(2) 0.2040(2) 0.0536(8)
C(22) -0.0118(2) 0.5392(2) 0.1529(2) 0.0591(8)
C(23) 0.1240(3) 0.5193(2) 0.1008(2) 0.0599(8)
C(25) 0.3507(3) 0.4267(2) 0.1255(3) 0.0795(10)
C(26) 0.4510(2) 0.3396(2) 0.1936(3) 0.0793(10)
C(31) 0.1318(2) 0.1487(2) -0.1246(2) 0.0432(6)
C(32) 0.1888(3) 0.1665(2) -0.2225(2) 0.0522(8)
C(33) 0.2977(3) 0.1891(2) -0.2340(2) 0.0547(8)
C(34) 0.3542(2) 0.1937(2) -0.1481(2) 0.0469(6)
H(1WB) -0.2200 -0.0189 -0.2596 0.05
H(1WA) -0.3384 0.0885 -0.2762 0.05
H(2WA) -0.1972 0.2231 -0.3549 0.08
H(2WB) -0.1582 0.2211 -0.2662 0.08
H(3WA) 0.0293 0.3906 0.4375 0.06
H(3WB) 0.0808 0.4610 0.3926 0.06
H(4WB) 0.1093 -0.3503 0.4036 0.08
H(4WA) 0.1869 -0.4404 0.4569 0.08
H(5WA) 0.5633 0.3587 -0.1633 0.11
H(5WB) 0.5196 0.4124 -0.2542 0.11
H(6WA) 0.3998 0.4787 0.4413 0.20
H(6WB) 0.3793 0.4370 0.5458 0.20
H(2A) -0.1189 0.1087 0.1882 0.044
H(2B) 0.0257 0.0504 0.2191 0.044
H(3A) 0.0466 0.0380 0.0457 0.049
H(3B) -0.0494 0.1746 0.0332 0.049
H(8A) 0.4798 0.2405 -0.0102 0.057
H(8B) 0.5407 0.1029 -0.0266 0.057
H(9A) 0.5506 0.0600 0.1464 0.057
H(9B) 0.6225 0.1414 0.1133 0.057
H(11A) 0.5941 0.1809 0.3063 0.078
H(11B) 0.5644 0.0725 0.2956 0.078
H(12A) 0.4752 0.1627 0.4587 0.100
H(12B) 0.3761 0.2768 0.4021 0.08
H(14B) 0.3214 0.0897 0.5467 0.066
H(14A) 0.2123 0.2174 0.5188 0.066
H(15A) 0.2200 0.0044 0.4642 0.063
H(15B) 0.1202 0.0831 0.5532 0.063
H(17A) -0.0629 0.1178 0.4784 0.056
H(17B) 0.0173 0.0464 0.3883 0.056
H(18A) -0.1963 0.1962 0.3467 0.067
H(18B) -0.1580 0.2938 0.3750 0.067
H(19A) -0.2579 0.3462 0.2166 0.056
H(19B) -0.1589 0.3245 0.1157 0.056
H(20A) -0.2248 0.5157 0.1777 0.060
H(20B) -0.1592 0.4542 0.2770 0.060
H(22A) -0.0232 0.5625 0.2213 0.062
H(22B) -0.0784 0.6017 0.1155 0.062
H(23A) 0.1369 0.4924 0.0340 0.061
H(23B) 0.1309 0.5932 0.0983 0.061
H(25A) 0.3474 0.5043 0.1263 0.089
H(25B) 0.3791 0.3989 0.0563 0.089
H(26A) 0.5360 0.3325 0.1718 0.081
H(26B) 0.4197 0.3747 0.2620 0.081
H(31) 0.0535 0.1332 -0.1154 0.048
H(32) 0.1554 0.1635 -0.2826 0.058
H(33) 0.3372 0.2035 -0.2984 0.054
H(34) 0.4300 0.2107 -0.1571 0.056

loop_
_geom_angle_atom_site_label_1
_geom_angle_atom_site_label_2
_geom_angle_atom_site_label_3
_geom_angle_site_symmetry_1
_geom_angle_site_symmetry_3
_geom_angle
_geom_angle_publ_flag
C(18) N(1) C(19) . . 108.7(2) yes
C(18) N(1) C(2) . . 110.2(2) yes
C(19) N(1) C(2) . . 112.2(2) yes
C(11) N(10) C(26) . . 109.6(3) yes
C(11) N(10) C(9) . . 107.3(2) yes
C(26) N(10) C(9) . . 112.8(3) yes
N(1) C(2) C(3) . . 115.0(2) yes
O(4) C(3) C(2) . . 109.9(2) yes
C(5) O(4) C(3) . . 115.2(2) yes
O(4) C(5) C(6) . . 116.5(2) yes
O(4) C(5) C(31) . . 124.0(2) yes
C(6) C(5) C(31) . . 119.5(2) yes
O(7) C(6) C(5) . . 116.2(2) yes
O(7) C(6) C(34) . . 123.7(2) yes
C(5) C(6) C(34) . . 120.0(2) yes
C(8) O(7) C(6) . . 114.7(2) yes
O(7) C(8) C(9) . . 109.1(2) yes
N(10) C(9) C(8) . . 118.3(2) yes
N(10) C(11) C(12 . . 114.6(2) yes
O(13) C(12) C(11) . . 107.8(2) yes
C(12) O(13) C(14) . . 112.4(2) yes
O(13) C(14) C(15) . . 108.9(2) yes
O(16) C(15) C(14) . . 108.4(2) yes
C(15) O(16) C(17) . . 112.5(2) yes
O(16) C(17) C(18) . . 108.7(2) yes
N(1) C(18) C(17) . . 115.0(2) yes
N(1) C(19) C(20) . . 111.7(2) yes
O(21) C(20) C(19) . . 108.5(2) yes
C(22) O(21) C(20) . . 110.4(2) yes
O(21) C(22) C(23) . . 109.4(2) yes
O(24) C(23) C(22) . . 108.5(2) yes
C(25) O(24) C(23) . . 110.6(2) yes
O(24) C(25) C(26) . . 109.2(3) yes
N(10) C(26) C(25) . . 116.7(3) yes
C(5) C(31) C(32) . . 120.2(2) yes
C(31) C(32) C(33) . . 120.0(2) yes
C(32) C(33) C(34) . . 120.7(2) yes
C(6) C(34) C(33) . . 119.4(3) yes
O(4) Ba O(7) . . 54.91(4) no
O(4) Ba O(13) . . 139.91(5) no
O(4) Ba O(16) . . 110.55(5) no
O(4) Ba O(21) . . 74.42(5) no
O(4) Ba O(24) . . 106.27(5) no
O(4) Ba N(1) . . 59.58(5) no
O(4) Ba N(10) . . 115.42(6) no
O(4) Ba O(1W) . 2 67.29(5) no
O(4) Ba O(3W) . . 141.78(6) no
O(7) Ba O(13) . . 113.71(5) no
O(7) Ba O(16) . . 151.99(5) no
O(7) Ba O(21) . . 93.41(5) no
O(7) Ba O(24) . . 72.72(6) no
O(7) Ba N(1) . . 113.82(5) no
O(7) Ba N(10) . . 61.21(6) no
O(7) Ba O(1W) . 2 78.61(5) no
O(7) Ba O(3W) . . 142.78(5) no
O(13) Ba O(16) . . 59.62(5) no
O(13) Ba O(24) . . 105.11(6) no
O(13) Ba O(21) . . 144.39(6) no
O(13) Ba N(1) . . 121.49(6) no
O(13) Ba N(10) . . 62.08(6) no
O(13) Ba O(1W) . 2 72.81(6) no
O(13) Ba O(3W) . . 73.10(6) no
O(16) Ba O(21) . . 105.94(5) no
O(16) Ba O(24) . . 134.60(6) no
O(16) Ba N(1) . . 62.28(6) no
O(16) Ba N(10) . . 121.61(6) no
O(16) Ba O(1W) . 2 73.44(5) no
O(16) Ba O(3W) . . 64.40(6) no
O(21) Ba O(24) . . 59.91(5) no
O(21) Ba N(1) . . 60.25(5) no
O(21) Ba N(10) . . 119.37(6) no
O(21) Ba O(1W) . 2 138.02(5) no
O(21) Ba O(3W) . . 71.39(6) no
O(24) Ba N(1) . . 120.07(5) no
O(24) Ba N(10) . . 60.09(6) no
O(24) Ba O(1W) . 2 147.55(6) no
O(24) Ba O(3W) . . 70.27(6) no
N(1) Ba N(10) . . 174.99(5) no
N(1) Ba O(1W) . 2 85.22(6) no
N(1) Ba O(3W) . . 88.42(7) no
N(10) Ba O(1W) . 2 92.89(6) no
N(10) Ba O(3W) . . 96.17(7) no
O(1W) Ba O(3W) 2 . 135.11(6) no
O(1W) Cl(1) O(2W) . . 68.98(6) no
O(1W) Cl(1) O(5W) . 1_455 79.01(7) no
O(2W) Cl(1) O(5W) . 1_455 78.31(9) no
O(1W) Cl(2) O(2W) 2_454 2_454 66.70(6) no
O(1W) Cl(2) O(5W) 2_454 2_554 75.90(7) no
O(1W) Cl(2) O(6W) 2_454 1_444 139.50(10) no
O(1W) Cl(2) O(6W) 2_454 2 147.40(10) no
O(2W) Cl(2) O(5W) 2_454 2_454 75.35(7) no
O(2W) Cl(2) O(6W) 2_454 1_444 74.65(9) no
O(2W) Cl(2) O(6W) 2_454 2 132.06(9) no
O(5W) Cl(2) O(6W) 2_554 1_444 83.30(10) no
O(5W) Cl(2) O(6W) 2_554 2 83.80(10) no
O(6W) Cl(2) O(6W) 1_444 2 60.20(10) no
O(7) O(4) O(21) . . 84.53(6) no
O(7) O(4) N(1) . . 122.59(7) no
O(7) O(4) O(1W) . . 76.32(6) no
O(21) O(4) N(1) . . 53.54(6) no
O(21) O(4) O(1W) . 2 106.82(6) no
O(1W) O(4) N(1) 2 . 80.56(7) no
O(4) O(7) O(24) . . 98.06(6) no
O(4) O(7) N(10) . . 123.25(8) no
O(24) O(7) N(10) . . 54.02(6) no
O(16) O(13) N(10) . . 120.63(8) no
O(16) O(13) C(11) . . 150.20(10) no
N(10) O(13) C(11) . . 29.57(8) no
O(1W) O(13) O(16) 2 . 65.73(6) no
O(1W) O(13) N(10) 2 . 82.91(7) no
O(1W) O(13) C(11) 2 . 99.10(10) no
O(1W) O(13) O(3W) 2 . 102.01(7) no
O(3W) O(13) O(16) . . 57.10(6) no
O(3W) O(13) N(10) . . 84.78(7) no
O(3W) O(13) C(11) . . 105.40(10) no
O(1W) O(16) O(13) 2 . 65.53(6) no
O(1W) O(16) N(1) 2 . 76.25(6) no
O(1W) O(16) O(3W) 2 . 110.34(7) no
O(1W) O(16) O(4W) 2 2_556 162.45(7) no
O(3W) O(16) O(13) 2 . 70.74(7) no
O(3W) O(16) N(1) 2 . 84.50(7) no
O(3W) O(16) O(4W) 2 2_556 52.12(6) no
O(4W) O(16) O(13) 2_556 . 103.59(8) no
O(4W) O(16) N(1) 2_556 . 100.31(8) no
O(13) O(16) N(1) . . 121.76(8) no
O(4) O(21) N(1) . . 53.09(5) no
O(24) O(21) O(4) . . 92.23(6) no
O(24) O(21) N(1) . . 120.84(8) no
O(3W) O(21) O(4) . . 104.62(6) no
O(3W) O(21) O(24) . . 63.06(7) no
O(3W) O(21) N(1) . . 79.93(7) no
O(7) O(24) O(21) . . 83.65(6) no
O(7) O(24) N(10) . . 55.79(6) no
O(21) O(24) N(10) . . 122.11(8) no
O(3W) O(24) O(7) . . 108.15(7) no
O(3W) O(24) O(21) . . 65.32(7) no
O(3W) O(24) N(10) . . 88.26(8) no
Cl(1) O(1W) Cl(2) . 2_454 89.10(5) no
Cl(1) O(1W) O(4) . 2 74.47(5) no
Cl(1) O(1W) O(13) . 2 172.78(8) no
Cl(1) O(1W) O(16) . 2 126.28(7) no
Cl(2) O(1W) O(4) 2_454 2 159.63(7) no
Cl(2) O(1W) O(13) 2_454 2 85.79(6) no
Cl(2) O(1W) O(16) 2_454 2 89.90(6) no
O(13) O(1W) O(4) 2 2 109.36(7) no
O(16) O(1W) O(4) 2 2 90.29(6) no
O(13) O(1W) O(16) 2 2 48.74(5) no
Cl(1) O(2W) Cl(2) . 2_454 94.82(6) no
Cl(1) O(2W) O(4W) . 2 126.60(10) no
Cl(2) O(2W) O(4W) 2_454 2 95.70(10) no
O(13) O(3W) O(16) . . 52.17(6) no
O(13) O(3W) O(21) . . 109.43(7) no
O(13) O(3W) O(24) . . 86.22(7) no
O(16) O(3W) O(21) . . 92.06(7) no
O(16) O(3W) O(24) . . 113.50(8) no
O(24) O(3W) O(21) . . 51.62(6) no
O(13) O(3W) O(4W) . 1_565 112.40(10) no
O(13) O(3W) O(4W) . 2_566 105.71(9) no
O(16) O(3W) O(4W) . 1_565 152.00(10) no
O(16) O(3W) O(4W) . 2_556 73.53(8) no
O(21) O(3W) O(4W) . 1_565 115.90(10) no
O(21) O(3W) O(4W) . 2_556 120.10(10) no
O(24) O(3W) O(4W) . 1_565 85.36(8) no
O(24) O(3W) O(4W) . 2_556 167.80(10) no
O(4W) O(3W) O(4W) 1_565 2_556 92.04(9) no
O(16) O(4W) O(2W) 2_556 2 71.30(8) no
O(16) O(4W) O(3W) 2_556 1_545 136.00(10) no
O(16) O(4W) O(3W) 2_556 2_556 54.35(6) no
O(16) O(4W) O(6W) 2_556 1_545 102.80(10) no
O(2W) O(4W) O(3W) 2 1_545 133.10(10) no
O(2W) O(4W) O(3W) 2 2_556 124.80(10) no
O(2W) O(4W) O(6W) 2 1_545 94.50(10) no
O(3W) O(4W) O(3W) 1_545 2_556 87.96(9) no
O(3W) O(4W) O(6W) 1_545 1_545 109.20(10) no
O(3W) O(4W) O(6W) 2_556 1_545 105.2(2) no
Cl(1) O(5W) Cl(2) 1_655 2_554 90.92(8) no
Cl(2) O(6W) Cl(2) 1_666 2 119.80(10) no
Cl(2) O(6W) O(4W) 1_666 1_565 94.20(10) no
Cl(2) O(6W) O(4W) 2 1_565 144.8(2) no
Cl(2) O(6W) O(6W) 1_666 2_666 57.90(10) no
Cl(2) O(6W) O(6W) 2 2_666 61.80(10) no
O(4W) O(6W) O(6W) 1_666 2_666 150.7(3) no
O(4) N(1) O(16) . . 105.32(8) no
O(4) N(1) O(21) . . 73.37(7) no
O(16) N(1) O(21) . . 100.08(8) no
O(7) N(10) O(13) . . 106.30(8) no
O(7) N(10) O(24) . . 70.18(7) no
O(13) N(10) O(24) . . 99.41(9) no

loop_
_geom_bond_atom_site_label_1
_geom_bond_atom_site_label_2
_geom_bond_site_symmetry_1
_geom_bond_site_symmetry_2
_geom_bond_distance
_geom_bond_publ_flag
Ba O(1W) . 2 2.852(2) yes
Ba O(3W) . . 2.760(2) yes
Ba O(4) . . 2.8620(10) yes
Ba O(7) . . 2.837(2) yes
Ba O(13) . . 2.807(2) yes
Ba O(16) . . 2.773(2) yes
Ba O(21) . . 2.836(2) yes
Ba O(24) . . 2.807(2) yes
Ba N(1) . . 2.925(2) yes
Ba N(10) . . 2.938(2) yes
Cl(1) O(1W) . . 3.286(2) yes
Cl(1) O(2W) . . 3.137(2) yes
Cl(1) O(5W) . 1_455 3.225(3) yes
Cl(2) O(1W) . 2_454 3.390(2) yes
Cl(2) O(2W) . 2_454 3.225(3) yes
Cl(2) O(5W) . 2_554 3.346(4) yes
Cl(2) O(6W) . 1_444 3.392(4) yes
Cl(2) O(6W) . 2 3.260(4) yes
O(4) N(1) . . 2.875(3) no
O(4) C(3) . . 1.440(3) yes
O(4) C(5) . . 1.381(3) yes
O(7) O(4) . . 2.628(2) no
O(7) N(10) . . 2.941(3) no
O(7) C(6) . . 1.384(3) yes
O(7) C(8) . . 1.444(3) yes
O(13) N(10) . . 2.964(3) no
O(13) C(11) . . 2.370(4) no
O(13) C(12) . . 1.435(4) yes
O(13) C(14) . . 1.429(3) yes
O(16) N(1) . . 2.950(3) no
O(16) C(15) . . 1.426(3) yes
O(16) C(17) . . 1.419(3) yes
O(21) O(4) . . 3.446(2) no
O(21) N(1) . . 2.892(3) no
O(21) C(20) . . 1.419(3) yes
O(21) C(22) . . 1.431(3) yes
O(24) O(7) . . 3.346(3) no
O(24) O(21) . . 2.818(2) no
O(24) N(10) . . 2.878(3) no
O(24) C(23) . . 1.430(3) yes
O(24) C(25) . . 1.409(4) yes
O(1W) O(4) . 2 3.166(2) yes
O(1W) O(13) . 2 3.359(3) yes
O(1W) O(16) . 2 3.364(3) yes
O(2W) O(4W) . 2 2.792(3) yes
O(3W) O(4W) . 1_565 2.759(3) yes
O(3W) O(4W) . 2_556 2.864(3) yes
O(3W) O(13) . . 3.316(3) yes
O(3W) O(16) . . 2.949(3) yes
O(3W) O(21) . . 3.266(3) yes
O(3W) O(24) . . 3.204(3) yes
O(4W) O(6W) . 1_545 2.674(5) yes
O(4W) O(16) . 2_556 3.480(3) yes
O(6W) O(6W) . 2_666 3.340(8) yes
N(1) C(2) . . 1.467(3) yes
N(1) C(18) . . 1.478(3) yes
N(1) C(19) . . 1.480(3) yes
N(10) C(9) . . 1.488(4) yes
N(10) C(11) . . 1.478(4) yes
N(10) C(26) . . 1.477(4) yes
C(3) C(2) . . 1.512(3) yes
C(5) C(31) . . 1.384(3) yes
C(6) C(5) . . 1.399(3) yes
C(6) C(34) . . 1.379(3) yes
C(9) C(8) . . 1.496(4) yes
C(11) C(12) . . 1.497(4) yes
C(14) C(15) . . 1.481(5) yes
C(17) C(18) . . 1.506(4) yes
C(20) C(19) . . 1.513(4) yes
C(23) C(22) . . 1.492(4) yes
C(26) C(25) . . 1.503(5) yes
C(31) C(32) . . 1.391(4) yes
C(32) C(33) . . 1.362(4) yes
C(33) C(34) . . 1.401(4) yes
